data_7239269
loop_
_publ_author_name
'Paul, Piyali'
'Seth, Dipravath Kumar'
'Richmond, Michael G.'
'Bhattacharya, Samaresh'

_publ_section_title
;
 Unusual chemical transformations of acetone thiosemicarbazone mediated by
 ruthenium: C--H bond activation, thiolation, and C--N bond cleavage
;
_journal_issue 3
_journal_name_full 'RSC Adv.'
_journal_page_first 1432
_journal_paper_doi 10.1039/C3RA44329A
_journal_volume 4
_journal_year 2014
_chemical_formula_sum 'C41 H37.5 N4.5 P2 Ru S3'
_chemical_formula_weight 884.98
_space_group_IT_number 2
_space_group_name_Hall '-P 1'
_space_group_name_H-M_alt 'P -1'
_symmetry_space_group_name_H-M 'P -1'
_atom_sites_solution_hydrogens geom
_atom_sites_solution_primary direct
_atom_sites_solution_secondary difmap
_audit_creation_method SHELXL-97
_cell_angle_alpha 95.721(5)
_cell_angle_beta 96.275(5)
_cell_angle_gamma 104.012(5)
_cell_formula_units_Z 2
_cell_length_a 12.509(5)
_cell_length_b 12.844(5)
_cell_length_c 13.672(5)
_cell_measurement_temperature 293(2)
_cell_volume 2100.3(14)
_computing_structure_refinement 'SHELXL-97 (Sheldrick, 2008)'
_computing_structure_solution 'SHELXS-97 (Sheldrick, 2008)'
_diffrn_ambient_temperature 293(2)
_diffrn_measured_fraction_theta_full 0.983
_diffrn_measured_fraction_theta_max 0.983
_diffrn_radiation_monochromator graphite
_diffrn_radiation_source 'fine-focus sealed tube'
_diffrn_radiation_type MoK\a
_diffrn_radiation_wavelength 0.71073
_diffrn_reflns_av_R_equivalents 0.0568
_diffrn_reflns_av_sigmaI/netI 0.0808
_diffrn_reflns_limit_h_max 16
_diffrn_reflns_limit_h_min -16
_diffrn_reflns_limit_k_max 16
_diffrn_reflns_limit_k_min -16
_diffrn_reflns_limit_l_max 17
_diffrn_reflns_limit_l_min -17
_diffrn_reflns_number 34097
_diffrn_reflns_theta_full 27.56
_diffrn_reflns_theta_max 27.56
_diffrn_reflns_theta_min 1.51
_exptl_absorpt_coefficient_mu 0.635
_exptl_crystal_density_diffrn 1.399
_exptl_crystal_density_method 'not measured'
_exptl_crystal_F_000 908
_exptl_crystal_size_max 0.19
_exptl_crystal_size_mid 0.13
_exptl_crystal_size_min 0.09
_refine_diff_density_max 1.057
_refine_diff_density_min -0.632
_refine_diff_density_rms 0.116
_refine_ls_extinction_method none
_refine_ls_goodness_of_fit_ref 1.195
_refine_ls_hydrogen_treatment mixed
_refine_ls_matrix_type full
_refine_ls_number_parameters 488
_refine_ls_number_reflns 9547
_refine_ls_number_restraints 0
_refine_ls_restrained_S_all 1.195
_refine_ls_R_factor_all 0.1145
_refine_ls_R_factor_gt 0.0630
_refine_ls_shift/su_max 0.000
_refine_ls_shift/su_mean 0.000
_refine_ls_structure_factor_coef Fsqd
_refine_ls_weighting_details 'calc w=1/[\s^2^(Fo^2^)+(0.0833P)^2^+0.0000P] where P=(Fo^2^+2Fc^2^)/3'
_refine_ls_weighting_scheme calc
_refine_ls_wR_factor_gt 0.1704
_refine_ls_wR_factor_ref 0.1944
_reflns_number_gt 5801
_reflns_number_total 9547
_reflns_threshold_expression >2sigma(I)
_cod_data_source_file c3ra44329a.txt
_cod_data_source_block try-2
_cod_original_sg_symbol_H-M P-1
_cod_database_code 7239269

loop_
_symmetry_equiv_pos_as_xyz
'x, y, z'
'-x, -y, -z'

loop_
_atom_site_label
_atom_site_type_symbol
_atom_site_fract_x
_atom_site_fract_y
_atom_site_fract_z
_atom_site_U_iso_or_equiv
_atom_site_adp_type
_atom_site_occupancy
_atom_site_symmetry_multiplicity
_atom_site_calc_flag
_atom_site_refinement_flags
Ru1 Ru 0.28181(3) 0.30908(3) 0.25865(3) 0.03708(16) Uani 1 1 d .
P1 P 0.22327(11) 0.47180(10) 0.27889(10) 0.0371(3) Uani 1 1 d .
P2 P 0.31860(12) 0.13532(11) 0.24638(11) 0.0443(4) Uani 1 1 d .
N11 N 0.1344(4) 0.2327(4) 0.3048(3) 0.0470(11) Uani 1 1 d .
C121 C 0.0947(4) 0.4794(4) 0.2050(4) 0.0416(12) Uani 1 1 d .
N1 N 0.4225(4) 0.3812(4) 0.2116(3) 0.0434(11) Uani 1 1 d .
C211 C 0.4517(5) 0.1383(4) 0.2034(4) 0.0445(13) Uani 1 1 d .
C231 C 0.3238(5) 0.0735(5) 0.3617(5) 0.0525(15) Uani 1 1 d .
C111 C 0.3285(4) 0.5846(4) 0.2510(4) 0.0434(13) Uani 1 1 d .
C131 C 0.1960(5) 0.5164(4) 0.4024(4) 0.0450(13) Uani 1 1 d .
C221 C 0.2223(5) 0.0224(5) 0.1661(4) 0.0554(15) Uani 1 1 d .
N2 N 0.4326(4) 0.3942(4) 0.1156(4) 0.0585(14) Uani 1 1 d .
N3 N 0.3485(5) 0.3641(6) -0.0425(4) 0.094(2) Uani 1 1 d .
H3A H 0.4111 0.3980 -0.0584 0.112 Uiso 1 1 calc R
H3B H 0.2920 0.3385 -0.0876 0.112 Uiso 1 1 calc R
C11 C 0.0491(5) 0.1857(4) 0.3246(4) 0.0487(14) Uani 1 1 d .
C2 C 0.5177(5) 0.4224(5) 0.2732(4) 0.0506(14) Uani 1 1 d .
C122 C 0.0751(5) 0.5751(5) 0.1864(5) 0.0658(18) Uani 1 1 d .
H122 H 0.1310 0.6386 0.2055 0.079 Uiso 1 1 calc R
C136 C 0.1683(5) 0.4431(5) 0.4701(4) 0.0515(14) Uani 1 1 d .
H136 H 0.1708 0.3716 0.4546 0.062 Uiso 1 1 calc R
C126 C 0.0098(5) 0.3872(5) 0.1756(4) 0.0519(15) Uani 1 1 d .
H126 H 0.0215 0.3205 0.1872 0.062 Uiso 1 1 calc R
C232 C 0.2742(5) 0.1037(5) 0.4390(5) 0.0566(16) Uani 1 1 d .
H232 H 0.2413 0.1611 0.4353 0.068 Uiso 1 1 calc R
C222 C 0.1116(5) 0.0179(5) 0.1427(4) 0.0633(17) Uani 1 1 d .
H222 H 0.0849 0.0765 0.1646 0.076 Uiso 1 1 calc R
C116 C 0.3317(6) 0.6069(5) 0.1547(5) 0.0644(17) Uani 1 1 d .
H116 H 0.2755 0.5666 0.1057 0.077 Uiso 1 1 calc R
C133 C 0.1598(6) 0.6562(6) 0.5182(5) 0.078(2) Uani 1 1 d .
H133 H 0.1561 0.7273 0.5337 0.094 Uiso 1 1 calc R
C236 C 0.3735(6) -0.0158(6) 0.3685(5) 0.076(2) Uani 1 1 d .
H236 H 0.4098 -0.0393 0.3182 0.091 Uiso 1 1 calc R
C1 C 0.5107(5) 0.4132(5) 0.3725(4) 0.0561(15) Uani 1 1 d .
H1 H 0.5747 0.4398 0.4183 0.067 Uiso 1 1 calc R
C125 C -0.0921(5) 0.3917(5) 0.1296(5) 0.0617(17) Uani 1 1 d .
H125 H -0.1482 0.3281 0.1111 0.074 Uiso 1 1 calc R
C216 C 0.4604(6) 0.1237(5) 0.1044(5) 0.0672(18) Uani 1 1 d .
H216 H 0.3966 0.1093 0.0582 0.081 Uiso 1 1 calc R
C233 C 0.2705(5) 0.0527(6) 0.5228(5) 0.0707(19) Uani 1 1 d .
H233 H 0.2370 0.0770 0.5748 0.085 Uiso 1 1 calc R
C112 C 0.4140(6) 0.6431(5) 0.3233(5) 0.0681(18) Uani 1 1 d .
C135 C 0.1372(5) 0.4757(6) 0.5603(5) 0.0686(19) Uani 1 1 d .
H135 H 0.1192 0.4266 0.6052 0.082 Uiso 1 1 calc R
C134 C 0.1330(6) 0.5833(8) 0.5828(5) 0.080(2) Uani 1 1 d .
H134 H 0.1116 0.6052 0.6429 0.096 Uiso 1 1 calc R
C212 C 0.5487(5) 0.1672(5) 0.2704(5) 0.0650(17) Uani 1 1 d .
H212 H 0.5447 0.1823 0.3377 0.078 Uiso 1 1 calc R
C124 C -0.1117(6) 0.4861(6) 0.1111(5) 0.0680(19) Uani 1 1 d .
H124 H -0.1810 0.4882 0.0801 0.082 Uiso 1 1 calc R
C223 C 0.0385(6) -0.0734(6) 0.0865(5) 0.071(2) Uani 1 1 d .
H223 H -0.0354 -0.0732 0.0691 0.086 Uiso 1 1 calc R
C3 C 0.3389(6) 0.3507(5) 0.0544(4) 0.0598(17) Uani 1 1 d .
C132 C 0.1927(6) 0.6236(5) 0.4283(5) 0.0643(17) Uani 1 1 d .
H132 H 0.2128 0.6740 0.3849 0.077 Uiso 1 1 calc R
C123 C -0.0292(6) 0.5799(6) 0.1381(5) 0.074(2) Uani 1 1 d .
H123 H -0.0417 0.6459 0.1249 0.089 Uiso 1 1 calc R
C213 C 0.6515(6) 0.1740(6) 0.2391(7) 0.081(2) Uani 1 1 d .
H213 H 0.7162 0.1935 0.2847 0.097 Uiso 1 1 calc R
C226 C 0.2542(6) -0.0723(5) 0.1375(5) 0.073(2) Uani 1 1 d .
H226 H 0.3271 -0.0747 0.1569 0.087 Uiso 1 1 calc R
C224 C 0.0717(7) -0.1603(6) 0.0574(5) 0.079(2) Uani 1 1 d .
H224 H 0.0209 -0.2201 0.0205 0.095 Uiso 1 1 calc R
C215 C 0.5600(8) 0.1300(6) 0.0727(6) 0.087(2) Uani 1 1 d .
H215 H 0.5636 0.1196 0.0049 0.105 Uiso 1 1 calc R
C234 C 0.3159(6) -0.0340(7) 0.5302(6) 0.085(2) Uani 1 1 d .
H234 H 0.3127 -0.0691 0.5865 0.102 Uiso 1 1 calc R
C225 C 0.1806(7) -0.1633(6) 0.0811(6) 0.085(2) Uani 1 1 d .
H225 H 0.2045 -0.2240 0.0603 0.102 Uiso 1 1 calc R
C113 C 0.5004(6) 0.7239(6) 0.3009(7) 0.089(2) Uani 1 1 d .
C214 C 0.6563(7) 0.1514(6) 0.1390(8) 0.093(3) Uani 1 1 d .
H214 H 0.7237 0.1506 0.1167 0.112 Uiso 1 1 calc R
C235 C 0.3642(7) -0.0663(6) 0.4560(7) 0.094(3) Uani 1 1 d .
H235 H 0.3939 -0.1256 0.4613 0.112 Uiso 1 1 calc R
C115 C 0.4163(8) 0.6878(7) 0.1276(7) 0.092(3) Uani 1 1 d .
C114 C 0.5008(8) 0.7455(7) 0.2051(10) 0.113(4) Uani 1 1 d .
S11 S -0.06817(16) 0.11644(15) 0.34985(18) 0.0869(6) Uani 1 1 d .
S1 S 0.39395(12) 0.35717(12) 0.41228(10) 0.0464(4) Uani 1 1 d .
S2 S 0.21448(14) 0.28225(14) 0.08606(11) 0.0598(4) Uani 1 1 d .
C4 C 0.6253(5) 0.4763(6) 0.2403(5) 0.089(2) Uani 1 1 d .
H4A H 0.6517 0.4235 0.2018 0.133 Uiso 1 1 calc R
H4B H 0.6792 0.5087 0.2974 0.133 Uiso 1 1 calc R
H4C H 0.6140 0.5313 0.2005 0.133 Uiso 1 1 calc R
C6 C 0.1015(10) 0.2019(8) 0.7124(8) 0.039(2) Uani 0.50 1 d P
N4 N 0.1765(9) 0.2357(8) 0.7617(7) 0.054(3) Uani 0.50 1 d P
C5 C -0.0054(10) 0.1523(8) 0.6513(8) 0.047(3) Uani 0.50 1 d P

loop_
_atom_site_aniso_label
_atom_site_aniso_U_11
_atom_site_aniso_U_22
_atom_site_aniso_U_33
_atom_site_aniso_U_23
_atom_site_aniso_U_13
_atom_site_aniso_U_12
Ru1 0.0358(3) 0.0372(3) 0.0376(3) 0.00034(18) 0.00356(18) 0.01056(19)
P1 0.0386(8) 0.0353(7) 0.0364(8) 0.0009(6) 0.0038(6) 0.0097(6)
P2 0.0380(8) 0.0387(8) 0.0542(9) -0.0038(7) 0.0008(7) 0.0126(6)
N11 0.043(3) 0.040(3) 0.060(3) 0.009(2) 0.006(2) 0.012(2)
C121 0.044(3) 0.045(3) 0.040(3) 0.006(2) 0.008(2) 0.017(3)
N1 0.045(3) 0.055(3) 0.037(2) 0.009(2) 0.012(2) 0.021(2)
C211 0.046(3) 0.037(3) 0.051(4) 0.002(2) 0.006(3) 0.014(3)
C231 0.046(3) 0.046(3) 0.067(4) 0.018(3) 0.008(3) 0.010(3)
C111 0.043(3) 0.040(3) 0.049(3) 0.005(3) 0.011(3) 0.013(3)
C131 0.044(3) 0.053(3) 0.039(3) -0.002(3) 0.004(2) 0.019(3)
C221 0.049(4) 0.052(4) 0.062(4) -0.008(3) 0.003(3) 0.015(3)
N2 0.050(3) 0.091(4) 0.045(3) 0.018(3) 0.013(2) 0.030(3)
N3 0.074(4) 0.168(7) 0.048(3) 0.020(4) 0.011(3) 0.044(4)
C11 0.048(4) 0.040(3) 0.058(4) 0.005(3) 0.006(3) 0.014(3)
C2 0.033(3) 0.057(4) 0.058(4) 0.014(3) 0.001(3) 0.004(3)
C122 0.056(4) 0.053(4) 0.086(5) 0.011(3) -0.008(3) 0.015(3)
C136 0.043(3) 0.064(4) 0.045(3) -0.002(3) 0.011(3) 0.010(3)
C126 0.053(4) 0.048(3) 0.052(4) 0.005(3) 0.002(3) 0.011(3)
C232 0.041(3) 0.056(4) 0.074(4) 0.018(3) 0.008(3) 0.012(3)
C222 0.062(4) 0.065(4) 0.055(4) -0.003(3) -0.001(3) 0.008(3)
C116 0.058(4) 0.064(4) 0.073(5) 0.014(3) 0.018(3) 0.013(3)
C133 0.089(6) 0.085(5) 0.064(5) -0.021(4) 0.013(4) 0.040(5)
C236 0.081(5) 0.075(5) 0.083(5) 0.018(4) 0.014(4) 0.037(4)
C1 0.050(4) 0.058(4) 0.056(4) 0.007(3) -0.002(3) 0.010(3)
C125 0.045(4) 0.064(4) 0.069(4) 0.000(3) -0.006(3) 0.011(3)
C216 0.063(5) 0.075(5) 0.060(4) 0.010(3) 0.014(3) 0.008(4)
C233 0.055(4) 0.082(5) 0.083(5) 0.040(4) 0.020(3) 0.016(4)
C112 0.053(4) 0.054(4) 0.090(5) -0.006(4) 0.003(4) 0.009(3)
C135 0.054(4) 0.103(6) 0.042(4) 0.000(4) 0.011(3) 0.011(4)
C134 0.058(5) 0.127(7) 0.047(4) -0.024(5) 0.007(3) 0.025(5)
C212 0.046(4) 0.085(5) 0.064(4) 0.008(4) 0.009(3) 0.015(4)
C124 0.050(4) 0.095(6) 0.061(4) 0.010(4) -0.003(3) 0.027(4)
C223 0.062(5) 0.073(5) 0.062(4) 0.009(4) -0.014(3) -0.005(4)
C3 0.066(4) 0.089(5) 0.033(3) 0.008(3) 0.010(3) 0.036(4)
C132 0.081(5) 0.060(4) 0.055(4) -0.003(3) 0.016(3) 0.025(4)
C123 0.076(5) 0.070(5) 0.085(5) 0.017(4) -0.002(4) 0.037(4)
C213 0.046(4) 0.087(5) 0.111(7) 0.028(5) 0.009(4) 0.014(4)
C226 0.072(5) 0.057(4) 0.084(5) -0.005(4) 0.000(4) 0.015(4)
C224 0.091(6) 0.058(4) 0.072(5) -0.008(4) -0.017(4) 0.008(4)
C215 0.103(7) 0.074(5) 0.082(6) 0.003(4) 0.048(5) 0.006(5)
C234 0.075(5) 0.099(6) 0.091(6) 0.052(5) 0.028(4) 0.019(5)
C225 0.096(6) 0.057(4) 0.087(5) -0.011(4) -0.016(5) 0.015(4)
C113 0.068(5) 0.059(5) 0.130(7) -0.001(5) 0.032(5) -0.004(4)
C214 0.075(6) 0.083(6) 0.133(8) 0.018(5) 0.063(6) 0.021(5)
C235 0.110(7) 0.065(5) 0.122(7) 0.051(5) 0.019(6) 0.037(5)
C115 0.090(6) 0.068(5) 0.136(8) 0.042(5) 0.058(6) 0.025(5)
C114 0.083(7) 0.063(5) 0.203(12) 0.035(7) 0.065(7) 0.011(5)
S11 0.0565(11) 0.0651(12) 0.1408(19) 0.0127(12) 0.0428(12) 0.0059(9)
S1 0.0458(8) 0.0487(8) 0.0400(8) 0.0026(6) -0.0002(6) 0.0072(7)
S2 0.0559(10) 0.0821(12) 0.0378(8) -0.0063(8) -0.0044(7) 0.0213(9)
C4 0.048(4) 0.128(7) 0.084(5) 0.041(5) 0.005(4) 0.003(4)
C6 0.057(7) 0.037(6) 0.032(6) 0.004(5) 0.011(5) 0.029(6)
N4 0.062(7) 0.058(6) 0.048(6) 0.011(5) 0.018(5) 0.023(6)
C5 0.064(8) 0.042(6) 0.038(6) 0.002(5) -0.007(5) 0.024(6)

loop_
_atom_type_symbol
_atom_type_description
_atom_type_scat_dispersion_real
_atom_type_scat_dispersion_imag
_atom_type_scat_source
C C 0.0033 0.0016 'International Tables Vol C Tables 4.2.6.8 and 6.1.1.4'
H H 0.0000 0.0000 'International Tables Vol C Tables 4.2.6.8 and 6.1.1.4'
N N 0.0061 0.0033 'International Tables Vol C Tables 4.2.6.8 and 6.1.1.4'
P P 0.1023 0.0942 'International Tables Vol C Tables 4.2.6.8 and 6.1.1.4'
S S 0.1246 0.1234 'International Tables Vol C Tables 4.2.6.8 and 6.1.1.4'
Ru Ru -1.2594 0.8363 'International Tables Vol C Tables 4.2.6.8 and 6.1.1.4'

loop_
_geom_angle_atom_site_label_1
_geom_angle_atom_site_label_2
_geom_angle_atom_site_label_3
_geom_angle
N1 Ru1 N11 178.88(18)
N1 Ru1 S1 81.91(13)
N11 Ru1 S1 99.15(13)
N1 Ru1 P1 93.08(13)
N11 Ru1 P1 87.25(12)
S1 Ru1 P1 90.87(5)
N1 Ru1 S2 82.18(13)
N11 Ru1 S2 96.75(13)
S1 Ru1 S2 164.08(6)
P1 Ru1 S2 90.54(5)
N1 Ru1 P2 94.42(13)
N11 Ru1 P2 85.25(12)
S1 Ru1 P2 89.98(5)
P1 Ru1 P2 172.50(5)
S2 Ru1 P2 90.68(6)
C111 P1 C131 104.1(3)
C111 P1 C121 104.5(2)
C131 P1 C121 99.8(2)
C111 P1 Ru1 110.70(18)
C131 P1 Ru1 116.96(18)
C121 P1 Ru1 118.95(18)
C221 P2 C211 103.6(3)
C221 P2 C231 98.8(3)
C211 P2 C231 105.0(3)
C221 P2 Ru1 119.7(2)
C211 P2 Ru1 111.80(17)
C231 P2 Ru1 116.1(2)
C11 N11 Ru1 175.5(5)
C122 C121 C126 117.7(5)
C122 C121 P1 121.9(5)
C126 C121 P1 120.0(4)
C2 N1 N2 113.3(5)
C2 N1 Ru1 122.5(4)
N2 N1 Ru1 124.2(4)
C216 C211 C212 118.2(6)
C216 C211 P2 121.2(5)
C212 C211 P2 120.2(5)
C232 C231 C236 118.0(6)
C232 C231 P2 121.9(4)
C236 C231 P2 119.9(5)
C116 C111 C112 118.3(6)
C116 C111 P1 120.3(5)
C112 C111 P1 121.1(5)
C136 C131 C132 118.3(5)
C136 C131 P1 121.2(4)
C132 C131 P1 120.3(4)
C222 C221 C226 116.0(6)
C222 C221 P2 122.4(5)
C226 C221 P2 120.8(5)
C3 N2 N1 113.1(5)
N11 C11 S11 177.8(5)
N1 C2 C1 115.2(5)
N1 C2 C4 124.0(5)
C1 C2 C4 120.8(5)
C121 C122 C123 121.0(6)
C135 C136 C131 120.8(6)
C125 C126 C121 121.5(5)
C231 C232 C233 122.4(6)
C221 C222 C223 120.8(7)
C111 C116 C115 122.8(7)
C134 C133 C132 119.5(7)
C235 C236 C231 116.6(7)
C2 C1 S1 122.5(5)
C124 C125 C126 120.9(6)
C215 C216 C211 121.1(7)
C234 C233 C232 120.6(7)
C111 C112 C113 121.6(7)
C136 C135 C134 119.3(7)
C133 C134 C135 121.0(6)
C213 C212 C211 121.3(7)
C125 C124 C123 119.7(6)
C224 C223 C222 121.7(7)
N2 C3 N3 113.3(6)
N2 C3 S2 126.6(4)
N3 C3 S2 120.1(5)
C133 C132 C131 121.1(6)
C124 C123 C122 119.3(6)
C214 C213 C212 118.8(7)
C225 C226 C221 122.5(7)
C223 C224 C225 120.8(7)
C216 C215 C214 121.1(7)
C235 C234 C233 118.7(7)
C224 C225 C226 117.9(7)
C114 C113 C112 119.0(8)
C215 C214 C213 119.2(7)
C234 C235 C236 123.7(7)
C116 C115 C114 116.2(8)
C113 C114 C115 122.2(8)
C1 S1 Ru1 97.8(2)
C3 S2 Ru1 93.8(2)
N4 C6 C5 175.5(13)

loop_
_geom_bond_atom_site_label_1
_geom_bond_atom_site_label_2
_geom_bond_distance
Ru1 N1 1.987(4)
Ru1 N11 2.064(5)
Ru1 S1 2.3321(15)
Ru1 P1 2.3772(15)
Ru1 S2 2.3788(17)
Ru1 P2 2.3791(16)
P1 C111 1.809(6)
P1 C131 1.823(6)
P1 C121 1.832(5)
P2 C221 1.818(6)
P2 C211 1.818(6)
P2 C231 1.837(6)
N11 C11 1.166(7)
C121 C122 1.353(7)
C121 C126 1.377(7)
N1 C2 1.339(7)
N1 N2 1.355(6)
C211 C216 1.368(8)
C211 C212 1.386(8)
C231 C232 1.353(8)
C231 C236 1.436(8)
C111 C116 1.377(8)
C111 C112 1.385(8)
C131 C136 1.396(7)
C131 C132 1.399(8)
C221 C222 1.373(8)
C221 C226 1.402(8)
N2 C3 1.326(8)
N3 C3 1.368(7)
C11 S11 1.614(6)
C2 C1 1.385(8)
C2 C4 1.495(8)
C122 C123 1.415(8)
C136 C135 1.389(8)
C126 C125 1.375(8)
C232 C233 1.375(8)
C222 C223 1.397(8)
C116 C115 1.402(9)
C133 C134 1.359(10)
C133 C132 1.395(9)
C236 C235 1.419(9)
C1 S1 1.640(6)
C125 C124 1.337(8)
C216 C215 1.350(10)
C233 C234 1.374(10)
C112 C113 1.389(9)
C135 C134 1.401(10)
C212 C213 1.385(9)
C124 C123 1.370(9)
C223 C224 1.322(9)
C3 S2 1.716(7)
C213 C214 1.381(11)
C226 C225 1.396(9)
C224 C225 1.376(10)
C215 C214 1.379(11)
C234 C235 1.318(10)
C113 C114 1.367(13)
C115 C114 1.418(13)
C6 N4 1.063(13)
C6 C5 1.459(16)
